data_4301778
loop_
_publ_author_name
'Nathaniel K. Szymczak'
'Dale A. Braden'
'Justin L. Crossland'
'Yevgeniya Turov'
'Lev N. Zakharov'
'David R. Tyler'

_publ_section_title
;
Aqueous Coordination Chemistry of H2: Why is Coordinated H2 Inert to
Substitution by Water intrans-Ru(P2)2(H2)H+-type Complexes (P2= a Chelating
Phosphine)?
;
_journal_name_full 'Inorganic Chemistry'
_journal_page_first 2976
_journal_page_last 2984
_journal_paper_doi 10.1021/ic801884x
_journal_volume 48
_journal_year 2009
_chemical_formula_sum 'C56 H51 F6 O2 P5 Ru'
_chemical_formula_weight 1125.89
_chemical_name_systematic
; 
 ? 
;
_space_group_IT_number 62
_symmetry_cell_setting orthorhombic
_symmetry_space_group_name_Hall '-P 2ac 2n'
_symmetry_space_group_name_H-M 'P n m a'
_atom_sites_solution_hydrogens geom
_atom_sites_solution_primary direct
_atom_sites_solution_secondary difmap
_audit_creation_method SHELXL-97
_cell_angle_alpha 90.00
_cell_angle_beta 90.00
_cell_angle_gamma 90.00
_cell_formula_units_Z 4
_cell_length_a 16.560(4)
_cell_length_b 19.896(5)
_cell_length_c 15.819(3)
_cell_measurement_temperature 173(2)
_cell_volume 5212(2)
_computing_structure_refinement 'SHELXL-97 (Sheldrick, 1997)'
_computing_structure_solution 'SHELXS-97 (Sheldrick, 1990)'
_diffrn_ambient_temperature 173(2)
_diffrn_measured_fraction_theta_full 1.000
_diffrn_measured_fraction_theta_max 1.000
_diffrn_radiation_monochromator graphite
_diffrn_radiation_source 'fine-focus sealed tube'
_diffrn_radiation_type MoK\a
_diffrn_radiation_wavelength 0.71073
_diffrn_reflns_av_R_equivalents 0.0783
_diffrn_reflns_av_sigmaI/netI 0.0599
_diffrn_reflns_limit_h_max 19
_diffrn_reflns_limit_h_min -19
_diffrn_reflns_limit_k_max 23
_diffrn_reflns_limit_k_min -17
_diffrn_reflns_limit_l_max 16
_diffrn_reflns_limit_l_min -18
_diffrn_reflns_number 26986
_diffrn_reflns_theta_full 25.00
_diffrn_reflns_theta_max 25.00
_diffrn_reflns_theta_min 1.64
_exptl_absorpt_coefficient_mu 0.517
_exptl_absorpt_correction_T_max 0.9796
_exptl_absorpt_correction_T_min 0.9172
_exptl_absorpt_correction_type multi-scan
_exptl_absorpt_process_details SADABS
_exptl_crystal_density_diffrn 1.435
_exptl_crystal_density_method 'not measured'
_exptl_crystal_F_000 2304
_exptl_crystal_size_max 0.17
_exptl_crystal_size_mid 0.07
_exptl_crystal_size_min 0.04
_refine_diff_density_max 1.086
_refine_diff_density_min -1.107
_refine_diff_density_rms 0.103
_refine_ls_extinction_method none
_refine_ls_goodness_of_fit_ref 1.063
_refine_ls_hydrogen_treatment mixed
_refine_ls_matrix_type full
_refine_ls_number_parameters 301
_refine_ls_number_reflns 4734
_refine_ls_number_restraints 6
_refine_ls_restrained_S_all 1.064
_refine_ls_R_factor_all 0.0908
_refine_ls_R_factor_gt 0.0660
_refine_ls_shift/su_max 0.000
_refine_ls_shift/su_mean 0.000
_refine_ls_structure_factor_coef Fsqd
_refine_ls_weighting_details 'calc w=1/[\s^2^(Fo^2^)+(0.0777P)^2^+13.7920P] where P=(Fo^2^+2Fc^2^)/3'
_refine_ls_weighting_scheme calc
_refine_ls_wR_factor_gt 0.1594
_refine_ls_wR_factor_ref 0.1724
_reflns_number_gt 3567
_reflns_number_total 4734
_reflns_threshold_expression >2sigma(I)
_cod_data_source_file ic801884x_si_002_2.cif
_cod_data_source_block nate8b
_cod_database_code 4301778

loop_
_symmetry_equiv_pos_as_xyz
'x, y, z'
'-x+1/2, -y, z+1/2'
'-x, y+1/2, -z'
'x+1/2, -y+1/2, -z+1/2'
'-x, -y, -z'
'x-1/2, y, -z-1/2'
'x, -y-1/2, z'
'-x-1/2, y-1/2, z-1/2'

loop_
_atom_site_label
_atom_site_type_symbol
_atom_site_fract_x
_atom_site_fract_y
_atom_site_fract_z
_atom_site_U_iso_or_equiv
_atom_site_adp_type
_atom_site_occupancy
_atom_site_symmetry_multiplicity
_atom_site_calc_flag
_atom_site_refinement_flags
_atom_site_disorder_assembly
_atom_site_disorder_group
Ru1 Ru 0.27444(3) 0.2500 0.37439(4) 0.0238(2) Uani 1 2 d S . .
P1 P 0.18155(8) 0.17313(8) 0.31932(10) 0.0365(4) Uani 1 1 d . . .
P2 P 0.37071(8) 0.32687(7) 0.41893(9) 0.0301(3) Uani 1 1 d . . .
O1 O 0.2119(4) 0.2500 0.5028(4) 0.0576(18) Uani 1 2 d S . .
C1 C 0.0795(8) 0.2136(6) 0.3345(8) 0.032(2) Uani 0.50 1 d P . 1
C1A C 0.0870(8) 0.2215(6) 0.2870(8) 0.032(2) Uani 0.50 1 d P . 2
C2 C 0.4720(3) 0.2868(3) 0.4150(5) 0.062(2) Uani 1 1 d . . .
C3 C 0.1567(3) 0.0972(3) 0.3798(4) 0.0429(15) Uani 1 1 d . . .
C4 C 0.1050(4) 0.1018(5) 0.4498(5) 0.069(2) Uani 1 1 d . . .
H4A H 0.0812 0.1437 0.4641 0.083 Uiso 1 1 calc R . .
C5 C 0.0886(6) 0.0460(6) 0.4976(5) 0.096(4) Uani 1 1 d . . .
H5A H 0.0544 0.0496 0.5456 0.115 Uiso 1 1 calc R . .
C6 C 0.1214(7) -0.0146(6) 0.4766(5) 0.097(4) Uani 1 1 d . . .
H6A H 0.1088 -0.0534 0.5091 0.117 Uiso 1 1 calc R . .
C7 C 0.1732(6) -0.0201(4) 0.4078(5) 0.075(2) Uani 1 1 d . . .
H7A H 0.1966 -0.0622 0.3937 0.090 Uiso 1 1 calc R . .
C8 C 0.1904(4) 0.0362(3) 0.3600(4) 0.0484(16) Uani 1 1 d . . .
H8A H 0.2259 0.0327 0.3131 0.058 Uiso 1 1 calc R . .
C9 C 0.1865(4) 0.1404(3) 0.2116(4) 0.0432(15) Uani 1 1 d . . .
C10 C 0.1273(4) 0.0946(3) 0.1838(4) 0.0469(16) Uani 1 1 d . . .
H10A H 0.0887 0.0775 0.2227 0.056 Uiso 1 1 calc R . .
C11 C 0.1253(5) 0.0746(3) 0.0998(5) 0.059(2) Uani 1 1 d . . .
H11A H 0.0853 0.0438 0.0811 0.071 Uiso 1 1 calc R . .
C21 C 0.3480(7) 0.3634(6) 0.5314(4) 0.032(3) Uani 0.50 1 d PG . 1
C22 C 0.2872(7) 0.4110(6) 0.5411(5) 0.039(3) Uani 0.50 1 d PG . 1
H22A H 0.2627 0.4305 0.4927 0.047 Uiso 0.50 1 calc PR . 1
C23 C 0.2625(6) 0.4301(5) 0.6215(6) 0.051(3) Uani 0.50 1 d PG . 1
H23A H 0.2210 0.4626 0.6281 0.061 Uiso 0.50 1 calc PR . 1
C24 C 0.2984(7) 0.4016(5) 0.6923(4) 0.062(4) Uani 0.50 1 d PG . 1
H24A H 0.2815 0.4146 0.7473 0.074 Uiso 0.50 1 calc PR . 1
C25 C 0.3592(7) 0.3539(5) 0.6827(4) 0.065(3) Uani 0.50 1 d PG . 1
H25A H 0.3838 0.3344 0.7311 0.078 Uiso 0.50 1 calc PR . 1
C26 C 0.3840(6) 0.3349(5) 0.6023(5) 0.052(3) Uani 0.50 1 d PG . 1
H26A H 0.4255 0.3023 0.5957 0.062 Uiso 0.50 1 calc PR . 1
C21A C 0.3721(7) 0.3519(6) 0.5255(4) 0.032(3) Uani 0.50 1 d PG . 2
C22A C 0.3050(6) 0.3863(6) 0.5557(5) 0.039(3) Uani 0.50 1 d PG . 2
H22B H 0.2623 0.3979 0.5183 0.047 Uiso 0.50 1 calc PR . 2
C23A C 0.3003(5) 0.4037(5) 0.6407(6) 0.051(3) Uani 0.50 1 d PG . 2
H23B H 0.2544 0.4272 0.6614 0.061 Uiso 0.50 1 calc PR . 2
C24A C 0.3627(6) 0.3866(5) 0.6954(4) 0.062(4) Uani 0.50 1 d PG . 2
H24B H 0.3595 0.3985 0.7535 0.074 Uiso 0.50 1 calc PR . 2
C25A C 0.4298(5) 0.3522(5) 0.6652(5) 0.065(3) Uani 0.50 1 d PG . 2
H25B H 0.4724 0.3406 0.7026 0.078 Uiso 0.50 1 calc PR . 2
C26A C 0.4345(5) 0.3349(5) 0.5802(5) 0.052(3) Uani 0.50 1 d PG . 2
H26B H 0.4804 0.3114 0.5596 0.062 Uiso 0.50 1 calc PR . 2
C12 C 0.1816(6) 0.0994(4) 0.0434(5) 0.074(2) Uani 1 1 d . . .
H12A H 0.1802 0.0851 -0.0139 0.088 Uiso 1 1 calc R . .
C13 C 0.2393(6) 0.1442(4) 0.0692(5) 0.081(3) Uani 1 1 d . . .
H13A H 0.2772 0.1616 0.0297 0.097 Uiso 1 1 calc R . .
C14 C 0.2422(5) 0.1642(4) 0.1534(4) 0.059(2) Uani 1 1 d . . .
H14A H 0.2830 0.1947 0.1714 0.071 Uiso 1 1 calc R . .
C15 C 0.3924(3) 0.4032(3) 0.3585(3) 0.0324(13) Uani 1 1 d . . .
C16 C 0.3978(4) 0.3980(3) 0.2714(4) 0.0430(15) Uani 1 1 d . . .
H16A H 0.3868 0.3563 0.2444 0.052 Uiso 1 1 calc R . .
C17 C 0.4191(5) 0.4533(4) 0.2236(5) 0.065(2) Uani 1 1 d . . .
H17A H 0.4237 0.4489 0.1640 0.078 Uiso 1 1 calc R . .
C18 C 0.4335(5) 0.5140(4) 0.2605(5) 0.071(2) Uani 1 1 d . . .
H18A H 0.4476 0.5518 0.2268 0.085 Uiso 1 1 calc R . .
C19 C 0.4276(5) 0.5202(4) 0.3458(5) 0.068(2) Uani 1 1 d . . .
H19A H 0.4375 0.5626 0.3715 0.082 Uiso 1 1 calc R . .
C20 C 0.4074(4) 0.4653(3) 0.3962(4) 0.0480(16) Uani 1 1 d . . .
H20A H 0.4039 0.4702 0.4558 0.058 Uiso 1 1 calc R . .
P3 P 0.94028(16) 0.2500 0.5632(2) 0.0728(10) Uani 1 2 d SD . .
F1 F 1.0351(3) 0.2500 0.5532(4) 0.0771(19) Uani 1 2 d SD . .
F2 F 0.8462(4) 0.2500 0.5704(7) 0.192(6) Uani 1 2 d SD . .
F3 F 0.9488(9) 0.2500 0.6640(10) 0.096(4) Uiso 0.50 2 d SP . .
F4 F 0.9363(14) 0.3273(8) 0.5637(18) 0.226(10) Uiso 0.50 1 d PD . .
F5 F 0.9323(19) 0.2500 0.4652(11) 0.215(12) Uiso 0.50 2 d SPD . .
F3A F 0.9484(9) 0.3092(7) 0.6262(9) 0.127(5) Uiso 0.50 1 d PD . .
F4A F 0.9362(5) 0.3047(4) 0.4866(5) 0.061(2) Uiso 0.50 1 d PD . .
H1 H 0.322(5) 0.2500 0.293(5) 0.04(2) Uiso 1 2 d S . .

loop_
_atom_site_aniso_label
_atom_site_aniso_U_11
_atom_site_aniso_U_22
_atom_site_aniso_U_33
_atom_site_aniso_U_23
_atom_site_aniso_U_13
_atom_site_aniso_U_12
Ru1 0.0214(3) 0.0319(3) 0.0182(3) 0.000 0.0000(2) 0.000
P1 0.0261(7) 0.0361(8) 0.0473(10) -0.0054(7) -0.0072(7) 0.0000(6)
P2 0.0252(7) 0.0356(8) 0.0295(8) 0.0071(6) -0.0022(6) -0.0020(6)
O1 0.053(4) 0.077(5) 0.042(4) 0.000 0.005(3) 0.000
C1 0.028(4) 0.033(4) 0.036(7) 0.003(5) 0.003(6) -0.001(3)
C1A 0.028(4) 0.033(4) 0.036(7) 0.003(5) 0.003(6) -0.001(3)
C2 0.024(3) 0.038(4) 0.124(7) 0.033(4) 0.005(4) 0.004(3)
C3 0.036(3) 0.048(4) 0.045(4) -0.005(3) 0.007(3) -0.009(3)
C4 0.042(4) 0.095(6) 0.070(5) -0.024(5) 0.020(4) -0.028(4)
C5 0.100(7) 0.138(10) 0.050(5) -0.023(6) 0.036(5) -0.060(7)
C6 0.138(9) 0.105(8) 0.048(5) 0.010(5) 0.016(5) -0.066(7)
C7 0.123(7) 0.055(5) 0.046(4) 0.010(4) 0.010(5) -0.023(5)
C8 0.059(4) 0.051(4) 0.036(4) 0.005(3) 0.007(3) -0.004(3)
C9 0.053(4) 0.032(3) 0.045(4) 0.003(3) -0.025(3) -0.002(3)
C10 0.046(4) 0.034(3) 0.061(4) -0.006(3) -0.023(3) 0.006(3)
C11 0.070(5) 0.037(4) 0.071(5) -0.020(4) -0.042(4) 0.006(4)
C21 0.036(8) 0.035(5) 0.025(3) 0.000(3) -0.002(4) -0.004(5)
C22 0.039(6) 0.050(10) 0.028(5) -0.001(5) 0.000(4) 0.006(6)
C23 0.064(8) 0.050(8) 0.037(6) -0.013(5) 0.005(6) 0.003(5)
C24 0.109(10) 0.059(7) 0.018(5) -0.014(5) 0.010(7) -0.005(8)
C25 0.093(8) 0.073(7) 0.029(5) -0.010(5) -0.012(6) 0.020(8)
C26 0.071(8) 0.056(5) 0.030(6) -0.002(5) 0.004(5) 0.014(7)
C21A 0.036(8) 0.035(5) 0.025(3) 0.000(3) -0.002(4) -0.004(5)
C22A 0.039(6) 0.050(10) 0.028(5) -0.001(5) 0.000(4) 0.006(6)
C23A 0.064(8) 0.050(8) 0.037(6) -0.013(5) 0.005(6) 0.003(5)
C24A 0.109(10) 0.059(7) 0.018(5) -0.014(5) 0.010(7) -0.005(8)
C25A 0.093(8) 0.073(7) 0.029(5) -0.010(5) -0.012(6) 0.020(8)
C26A 0.071(8) 0.056(5) 0.030(6) -0.002(5) 0.004(5) 0.014(7)
C12 0.122(7) 0.053(5) 0.045(5) -0.003(4) -0.034(5) -0.015(5)
C13 0.142(8) 0.063(5) 0.039(4) 0.008(4) -0.017(5) -0.042(5)
C14 0.094(5) 0.051(4) 0.031(4) 0.007(3) -0.021(4) -0.031(4)
C15 0.028(3) 0.040(3) 0.029(3) 0.010(3) 0.004(2) 0.009(2)
C16 0.046(3) 0.043(4) 0.040(4) 0.008(3) 0.002(3) 0.000(3)
C17 0.088(6) 0.062(5) 0.044(4) 0.018(4) 0.017(4) 0.004(4)
C18 0.112(7) 0.041(4) 0.060(5) 0.024(4) 0.029(5) 0.008(4)
C19 0.092(6) 0.034(4) 0.079(6) 0.002(4) 0.028(5) 0.001(4)
C20 0.064(4) 0.036(3) 0.044(4) 0.001(3) 0.015(3) 0.001(3)
P3 0.0417(15) 0.113(3) 0.064(2) 0.000 0.0210(14) 0.000
F1 0.041(3) 0.128(6) 0.062(4) 0.000 0.009(3) 0.000
F2 0.047(4) 0.367(18) 0.161(9) 0.000 0.039(5) 0.000

loop_
_atom_type_symbol
_atom_type_description
_atom_type_scat_dispersion_real
_atom_type_scat_dispersion_imag
_atom_type_scat_source
C C 0.0033 0.0016 'International Tables Vol C Tables 4.2.6.8 and 6.1.1.4'
H H 0.0000 0.0000 'International Tables Vol C Tables 4.2.6.8 and 6.1.1.4'
O O 0.0106 0.0060 'International Tables Vol C Tables 4.2.6.8 and 6.1.1.4'
F F 0.0171 0.0103 'International Tables Vol C Tables 4.2.6.8 and 6.1.1.4'
P P 0.1023 0.0942 'International Tables Vol C Tables 4.2.6.8 and 6.1.1.4'
Ru Ru -1.2594 0.8363 'International Tables Vol C Tables 4.2.6.8 and 6.1.1.4'

loop_
_geom_angle_atom_site_label_1
_geom_angle_atom_site_label_2
_geom_angle_atom_site_label_3
_geom_angle
_geom_angle_site_symmetry_1
_geom_angle_site_symmetry_3
_geom_angle_publ_flag
O1 Ru1 P2 92.39(13) . 7_565 ?
O1 Ru1 P2 92.39(13) . . ?
P2 Ru1 P2 82.53(7) 7_565 . ?
O1 Ru1 P1 91.89(13) . 7_565 ?
P2 Ru1 P1 175.70(6) 7_565 7_565 ?
P2 Ru1 P1 97.71(5) . 7_565 ?
O1 Ru1 P1 91.89(13) . . ?
P2 Ru1 P1 97.71(5) 7_565 . ?
P2 Ru1 P1 175.70(6) . . ?
P1 Ru1 P1 81.73(8) 7_565 . ?
O1 Ru1 H1 175(3) . . ?
P2 Ru1 H1 84(2) 7_565 . ?
P2 Ru1 H1 84(2) . . ?
P1 Ru1 H1 92(2) 7_565 . ?
P1 Ru1 H1 92(2) . . ?
C9 P1 C3 101.7(3) . . ?
C9 P1 C1 108.1(4) . . ?
C3 P1 C1 94.8(4) . . ?
C9 P1 C1A 88.1(4) . . ?
C3 P1 C1A 111.8(4) . . ?
C1 P1 C1A 23.6(4) . . ?
C9 P1 Ru1 123.5(2) . . ?
C3 P1 Ru1 119.5(2) . . ?
C1 P1 Ru1 105.2(4) . . ?
C1A P1 Ru1 108.1(4) . . ?
C21A P2 C15 105.3(5) . . ?
C21A P2 C2 98.2(4) . . ?
C15 P2 C2 99.2(3) . . ?
C21A P2 C21 13.1(5) . . ?
C15 P2 C21 101.8(4) . . ?
C2 P2 C21 111.3(4) . . ?
C21A P2 Ru1 119.2(4) . . ?
C15 P2 Ru1 121.56(19) . . ?
C2 P2 Ru1 109.1(2) . . ?
C21 P2 Ru1 112.9(4) . . ?
C1 C1 P1 115.3(4) 7_565 . ?
C1A C1A P1 120.3(4) 7_565 . ?
C2 C2 P2 115.4(2) 7_565 . ?
C8 C3 C4 119.1(7) . . ?
C8 C3 P1 121.2(5) . . ?
C4 C3 P1 119.7(6) . . ?
C5 C4 C3 120.3(8) . . ?
C5 C4 H4A 119.9 . . ?
C3 C4 H4A 119.9 . . ?
C6 C5 C4 120.2(8) . . ?
C6 C5 H5A 119.9 . . ?
C4 C5 H5A 119.9 . . ?
C5 C6 C7 120.4(9) . . ?
C5 C6 H6A 119.8 . . ?
C7 C6 H6A 119.8 . . ?
C8 C7 C6 119.5(9) . . ?
C8 C7 H7A 120.3 . . ?
C6 C7 H7A 120.3 . . ?
C3 C8 C7 120.6(7) . . ?
C3 C8 H8A 119.7 . . ?
C7 C8 H8A 119.7 . . ?
C14 C9 C10 118.6(6) . . ?
C14 C9 P1 121.8(5) . . ?
C10 C9 P1 119.3(5) . . ?
C11 C10 C9 120.0(7) . . ?
C11 C10 H10A 120.0 . . ?
C9 C10 H10A 120.0 . . ?
C12 C11 C10 120.0(6) . . ?
C12 C11 H11A 120.0 . . ?
C10 C11 H11A 120.0 . . ?
C22 C21 C26 120.0 . . ?
C22 C21 P2 119.4(5) . . ?
C26 C21 P2 119.9(5) . . ?
C21 C22 C23 120.0 . . ?
C21 C22 H22A 120.0 . . ?
C23 C22 H22A 120.0 . . ?
C22 C23 C24 120.0 . . ?
C22 C23 H23A 120.0 . . ?
C24 C23 H23A 120.0 . . ?
C25 C24 C23 120.0 . . ?
C25 C24 H24A 120.0 . . ?
C23 C24 H24A 120.0 . . ?
C24 C25 C26 120.0 . . ?
C24 C25 H25A 120.0 . . ?
C26 C25 H25A 120.0 . . ?
C25 C26 C21 120.0 . . ?
C25 C26 H26A 120.0 . . ?
C21 C26 H26A 120.0 . . ?
C22A C21A C26A 120.0 . . ?
C22A C21A P2 117.3(6) . . ?
C26A C21A P2 122.5(6) . . ?
C23A C22A C21A 120.0 . . ?
C23A C22A H22B 120.0 . . ?
C21A C22A H22B 120.0 . . ?
C22A C23A C24A 120.0 . . ?
C22A C23A H23B 120.0 . . ?
C24A C23A H23B 120.0 . . ?
C25A C24A C23A 120.0 . . ?
C25A C24A H24B 120.0 . . ?
C23A C24A H24B 120.0 . . ?
C24A C25A C26A 120.0 . . ?
C24A C25A H25B 120.0 . . ?
C26A C25A H25B 120.0 . . ?
C25A C26A C21A 120.0 . . ?
C25A C26A H26B 120.0 . . ?
C21A C26A H26B 120.0 . . ?
C13 C12 C11 120.8(7) . . ?
C13 C12 H12A 119.6 . . ?
C11 C12 H12A 119.6 . . ?
C12 C13 C14 119.7(8) . . ?
C12 C13 H13A 120.2 . . ?
C14 C13 H13A 120.2 . . ?
C9 C14 C13 120.9(7) . . ?
C9 C14 H14A 119.5 . . ?
C13 C14 H14A 119.5 . . ?
C16 C15 C20 118.6(6) . . ?
C16 C15 P2 118.1(5) . . ?
C20 C15 P2 123.2(4) . . ?
C17 C16 C15 120.2(6) . . ?
C17 C16 H16A 119.9 . . ?
C15 C16 H16A 119.9 . . ?
C18 C17 C16 121.1(7) . . ?
C18 C17 H17A 119.4 . . ?
C16 C17 H17A 119.4 . . ?
C19 C18 C17 119.5(7) . . ?
C19 C18 H18A 120.3 . . ?
C17 C18 H18A 120.3 . . ?
C18 C19 C20 121.0(7) . . ?
C18 C19 H19A 119.5 . . ?
C20 C19 H19A 119.5 . . ?
C19 C20 C15 119.5(6) . . ?
C19 C20 H20A 120.2 . . ?
C15 C20 H20A 120.2 . . ?
F5 P3 F4 90.1(11) . 7_565 ?
F5 P3 F4 90.1(11) . . ?
F4 P3 F4 175.1(17) 7_565 . ?
F5 P3 F3A 130.4(6) . 7_565 ?
F4 P3 F3A 40.6(9) 7_565 7_565 ?
F4 P3 F3A 139.5(15) . 7_565 ?
F5 P3 F3A 130.4(6) . . ?
F4 P3 F3A 139.5(15) 7_565 . ?
F4 P3 F3A 40.6(9) . . ?
F3A P3 F3A 99.0(12) 7_565 . ?
F5 P3 F2 89.3(13) . . ?
F4 P3 F2 87.5(9) 7_565 . ?
F4 P3 F2 87.5(9) . . ?
F3A P3 F2 92.3(6) 7_565 . ?
F3A P3 F2 92.3(6) . . ?
F5 P3 F1 89.1(12) . . ?
F4 P3 F1 92.5(9) 7_565 . ?
F4 P3 F1 92.5(9) . . ?
F3A P3 F1 88.7(6) 7_565 . ?
F3A P3 F1 88.7(6) . . ?
F2 P3 F1 178.5(5) . . ?
F5 P3 F3 179.8(13) . . ?
F4 P3 F3 89.9(11) 7_565 . ?
F4 P3 F3 89.9(11) . . ?
F3A P3 F3 49.5(6) 7_565 . ?
F3A P3 F3 49.5(6) . . ?
F2 P3 F3 90.8(7) . . ?
F1 P3 F3 90.7(6) . . ?
F5 P3 F4A 41.9(3) . 7_565 ?
F4 P3 F4A 48.3(10) 7_565 7_565 ?
F4 P3 F4A 132.0(12) . 7_565 ?
F3A P3 F4A 88.5(6) 7_565 7_565 ?
F3A P3 F4A 171.8(7) . 7_565 ?
F2 P3 F4A 90.8(4) . 7_565 ?
F1 P3 F4A 88.1(3) . 7_565 ?
F3 P3 F4A 138.1(3) . 7_565 ?
F5 P3 F4A 41.9(3) . . ?
F4 P3 F4A 132.0(12) 7_565 . ?
F4 P3 F4A 48.3(10) . . ?
F3A P3 F4A 171.8(7) 7_565 . ?
F3A P3 F4A 88.5(6) . . ?
F2 P3 F4A 90.8(4) . . ?
F1 P3 F4A 88.1(3) . . ?
F3 P3 F4A 138.1(3) . . ?
F4A P3 F4A 83.8(6) 7_565 . ?
F3A F3 F3A 126.1(17) 7_565 . ?
F3A F3 P3 63.1(8) 7_565 . ?
F3A F3 P3 63.1(8) . . ?
F3A F4 F4A 138.7(18) . . ?
F3A F4 P3 70.2(12) . . ?
F4A F4 P3 69.5(10) . . ?
F4A F5 F4A 145(2) 7_565 . ?
F4A F5 P3 72.6(10) 7_565 . ?
F4A F5 P3 72.6(10) . . ?
F4 F3A F3 135.9(17) . . ?
F4 F3A P3 69.2(11) . . ?
F3 F3A P3 67.3(9) . . ?
F5 F4A F4 127.4(14) . . ?
F5 F4A P3 65.5(10) . . ?
F4 F4A P3 62.2(8) . . ?

loop_
_geom_bond_atom_site_label_1
_geom_bond_atom_site_label_2
_geom_bond_distance
_geom_bond_site_symmetry_2
_geom_bond_publ_flag
Ru1 O1 2.280(6) . ?
Ru1 P2 2.3188(15) 7_565 ?
Ru1 P2 2.3189(15) . ?
Ru1 P1 2.3377(15) 7_565 ?
Ru1 P1 2.3377(15) . ?
Ru1 H1 1.51(8) . ?
P1 C9 1.827(6) . ?
P1 C3 1.835(6) . ?
P1 C1 1.888(13) . ?
P1 C1A 1.907(13) . ?
P2 C21A 1.758(7) . ?
P2 C15 1.830(6) . ?
P2 C2 1.858(6) . ?
P2 C21 1.959(7) . ?
C1 C1 1.45(3) 7_565 ?
C1A C1A 1.14(2) 7_565 ?
C2 C2 1.466(12) 7_565 ?
C3 C8 1.372(9) . ?
C3 C4 1.402(9) . ?
C4 C5 1.370(12) . ?
C4 H4A 0.9500 . ?
C5 C6 1.365(14) . ?
C5 H5A 0.9500 . ?
C6 C7 1.390(12) . ?
C6 H6A 0.9500 . ?
C7 C8 1.381(9) . ?
C7 H7A 0.9500 . ?
C8 H8A 0.9500 . ?
C9 C14 1.386(9) . ?
C9 C10 1.408(8) . ?
C10 C11 1.388(10) . ?
C10 H10A 0.9500 . ?
C11 C12 1.380(11) . ?
C11 H11A 0.9500 . ?
C21 C22 1.3900 . ?
C21 C26 1.3900 . ?
C22 C23 1.3900 . ?
C22 H22A 0.9500 . ?
C23 C24 1.3900 . ?
C23 H23A 0.9500 . ?
C24 C25 1.3900 . ?
C24 H24A 0.9500 . ?
C25 C26 1.3900 . ?
C25 H25A 0.9500 . ?
C26 H26A 0.9500 . ?
C21A C22A 1.3900 . ?
C21A C26A 1.3900 . ?
C22A C23A 1.3900 . ?
C22A H22B 0.9500 . ?
C23A C24A 1.3900 . ?
C23A H23B 0.9500 . ?
C24A C25A 1.3900 . ?
C24A H24B 0.9500 . ?
C25A C26A 1.3900 . ?
C25A H25B 0.9500 . ?
C26A H26B 0.9500 . ?
C12 C13 1.370(10) . ?
C12 H12A 0.9500 . ?
C13 C14 1.392(10) . ?
C13 H13A 0.9500 . ?
C14 H14A 0.9500 . ?
C15 C16 1.384(8) . ?
C15 C20 1.396(8) . ?
C16 C17 1.380(9) . ?
C16 H16A 0.9500 . ?
C17 C18 1.363(10) . ?
C17 H17A 0.9500 . ?
C18 C19 1.359(11) . ?
C18 H18A 0.9500 . ?
C19 C20 1.392(9) . ?
C19 H19A 0.9500 . ?
C20 H20A 0.9500 . ?
P3 F5 1.555(17) . ?
P3 F4 1.539(16) 7_565 ?
P3 F4 1.539(16) . ?
P3 F3A 1.549(12) 7_565 ?
P3 F3A 1.549(12) . ?
P3 F2 1.562(7) . ?
P3 F1 1.577(6) . ?
P3 F3 1.602(16) . ?
P3 F4A 1.630(8) 7_565 ?
P3 F4A 1.630(8) . ?
F3 F3A 1.321(16) 7_565 ?
F3 F3A 1.321(16) . ?
F4 F3A 1.07(2) . ?
F4 F4A 1.30(2) . ?
F5 F4A 1.141(10) 7_565 ?
F5 F4A 1.142(10) . ?
